data_7710716
loop_
_publ_author_name
'Li, Han-Shu'
'Gong, Yuxuan'
'Ji, Chen'
'Wu, Pengyan'
'Gao, Bingzhuo'
'Du, Yufan'
'Wang, Jian'

_publ_section_title
;
 Selective detection of sulfasalazine antibiotic and its controllable
 photodegradation into 5-aminosalicylic acid by visible-light-responsive
 metal--organic framework
;
_journal_name_full 'Dalton Transactions'
_journal_paper_doi 10.1039/D2DT01270G
_journal_year 2022
_chemical_formula_moiety 'C25 H10 Br3.534 Cl0.466 Co N1.25 O5, 1.5[CH4O]'
_chemical_formula_sum 'C26.5 H16 Br3.534 Cl0.466 Co N1.25 O6.5'
_chemical_formula_weight 813.760
_space_group_crystal_system monoclinic
_space_group_IT_number 15
_space_group_name_Hall '-C 2yc'
_space_group_name_H-M_alt 'C 1 2/c 1'
_symmetry_Int_Tables_number 15
_audit_creation_date 2022-07-07
_audit_creation_method
;
Olex2 1.5-dev
(compiled 2022.05.31 svn.r152b0213 for OlexSys, GUI svn.r6444)
;
_audit_update_record
;
2022-07-08 deposited with the CCDC.	2022-07-11 downloaded from the CCDC.
;
_cell_angle_alpha 90
_cell_angle_beta 108.847(2)
_cell_angle_gamma 90
_cell_formula_units_Z 8
_cell_length_a 20.753(3)
_cell_length_b 16.409(3)
_cell_length_c 16.565(3)
_cell_measurement_reflns_used 2259
_cell_measurement_temperature 296(2)
_cell_measurement_theta_max 20.288
_cell_measurement_theta_min 2.482
_cell_volume 5338.5(16)
_computing_cell_refinement 'Bruker SMART'
_computing_data_collection 'Bruker SMART'
_computing_data_reduction 'Bruker SAINT'
_computing_molecular_graphics 'Olex2 1.5-dev (Dolomanov et al., 2009)'
_computing_publication_material 'Olex2 1.5-dev (Dolomanov et al., 2009)'
_computing_structure_refinement 'olex2.refine 1.5-dev (Bourhis et al., 2015)'
_computing_structure_solution 'Bruker SHELXTL'
_diffrn_ambient_temperature 296.15
_diffrn_measured_fraction_theta_full 0.9939
_diffrn_measured_fraction_theta_max 0.9939
_diffrn_measurement_device_type 'CCD area detector'
_diffrn_measurement_method 'phi and omega scans'
_diffrn_radiation_type 'Mo K\a'
_diffrn_radiation_wavelength 0.71073
_diffrn_reflns_av_R_equivalents 0.0529
_diffrn_reflns_av_unetI/netI 0.0680
_diffrn_reflns_Laue_measured_fraction_full 0.9939
_diffrn_reflns_Laue_measured_fraction_max 0.9939
_diffrn_reflns_limit_h_max 24
_diffrn_reflns_limit_h_min -24
_diffrn_reflns_limit_k_max 19
_diffrn_reflns_limit_k_min -13
_diffrn_reflns_limit_l_max 19
_diffrn_reflns_limit_l_min -19
_diffrn_reflns_number 13615
_diffrn_reflns_point_group_measured_fraction_full 0.9939
_diffrn_reflns_point_group_measured_fraction_max 0.9939
_diffrn_reflns_theta_full 25.1572
_diffrn_reflns_theta_max 25.16
_diffrn_reflns_theta_min 2.76
_exptl_absorpt_coefficient_mu 6.026
_exptl_absorpt_correction_T_max 0.495
_exptl_absorpt_correction_T_min 0.433
_exptl_absorpt_correction_type multi-scan
_exptl_absorpt_process_details SADABS
_exptl_crystal_colour red
_exptl_crystal_colour_primary red
_exptl_crystal_density_diffrn 2.025
_exptl_crystal_description block
_exptl_crystal_F_000 3154.492
_exptl_crystal_size_max 0.16
_exptl_crystal_size_mid 0.15
_exptl_crystal_size_min 0.13
_refine_diff_density_max 2.5111
_refine_diff_density_min -2.0741
_refine_diff_density_rms 0.2209
_refine_ls_d_res_high 0.8359
_refine_ls_d_res_low 7.3750
_refine_ls_goodness_of_fit_ref 1.0275
_refine_ls_hydrogen_treatment constr
_refine_ls_matrix_type full
_refine_ls_number_constraints 35
_refine_ls_number_parameters 391
_refine_ls_number_reflns 4759
_refine_ls_number_restraints 219
_refine_ls_restrained_S_all 1.0026
_refine_ls_R_factor_all 0.1155
_refine_ls_R_factor_gt 0.0671
_refine_ls_shift/su_max -0.0007
_refine_ls_shift/su_mean 0.0000
_refine_ls_structure_factor_coef Fsqd
_refine_ls_weighting_details 'w=1/[\s^2^(Fo^2^)+(0.0873P)^2^+51.2878P] where P=(Fo^2^+2Fc^2^)/3'
_refine_ls_weighting_scheme calc
_refine_ls_wR_factor_gt 0.1678
_refine_ls_wR_factor_ref 0.1943
_reflns_Friedel_coverage 0.0
_reflns_limit_h_max 23
_reflns_limit_h_min -24
_reflns_limit_k_max 19
_reflns_limit_k_min 0
_reflns_limit_l_max 19
_reflns_limit_l_min 0
_reflns_number_gt 2907
_reflns_number_total 4759
_reflns_threshold_expression I>=2u(I)
_cod_data_source_file d2dt01270g2.cif
_cod_data_source_block 1_sq
_cod_original_cell_volume 5338.6(15)
_cod_original_formula_sum 'C26.5 H16 Br3.534 Cl0.466 Co1 N1.25 O6.5'
_cod_database_code 7710716
_olex2_refinement_description
;
1. Fixed Uiso
 At 1.2 times of:
  All C(H) groups, All N(H,H) groups
2. Shared sites
{Br1, Cl1}
{Br4, Cl4}
3. Restrained distances
 N1B-C21B = C21B-C22B = C22B-C23B = C23B-C24 = C24-C25 = C25-N1B
 1.39 with sigma of 0.01
 N1-C1C = C1C-C1D = C1D-C1E = C1E-C1A = C1A-C1B = C1B-N1
 1.39 with sigma of 0.01
 C25-Co1 \\sim Co1-C21B
 with sigma of 0.001
 C24-C1D \\sim C22B-C1A
 with sigma of 0.001
 N1B-C22B \\sim C21B-C23B \\sim C22B-C24 \\sim C23B-C25 \\sim C24-N1B \\sim
C25-C21B
 with sigma of 0.02
 N1-C1D \\sim C1C-C1E \\sim C1D-C1A \\sim C1E-C1B \\sim C1A-N1 \\sim C1B-C1C
 with sigma of 0.02
 Co1-N1B \\sim Co1-N1_$1
 with sigma of 0.01
4. Restrained planarity
 N1B, C21B, C22B, C23B, C24, C25
 with sigma of 0.1
 N1, C1C, C1D, C1E, C1A, C1B
 with sigma of 0.1
5. Uiso/Uaniso restraints and constraints
Uanis(Br1) = Uanis(Cl1)
Uanis(Br4) = Uanis(Cl4)
6. Rigid body (RIGU) restrains
 C24, C25, N1B, C21B, C22B, C23B, C1A, C1B, N1, C1C, C1D, C1E
 with sigma for 1-2 distances of 0.004 and sigma for 1-3 distances of 0.004
 C24, C25, N1B, C21B, C22B, C23B, C1A, C1B, N1, C1C, C1D, C1E, N2
 with sigma for 1-2 distances of 0.004 and sigma for 1-3 distances of 0.004
7. Others
 Sof(Cl1)=1-FVAR(1)
 Sof(Br1)=FVAR(1)
 Sof(Cl4)=1-FVAR(2)
 Sof(Br4)=FVAR(2)
 Fixed Sof: C24(0.5) H24(0.5) C25(0.5) H25(0.5) N1B(0.5) C21B(0.5) H21B(0.5)
 C22B(0.5) H22B(0.5) C23B(0.5) C1A(0.5) H1A(0.5) C1B(0.5) H1B(0.5) N1(0.5)
 C1C(0.5) H1C(0.5) C1D(0.5) C1E(0.5) N2(0.25) H2a(0.25) H2b(0.25)
8.a Rotating group:
 N2(H2a,H2b)
8.b Aromatic/amide H refined with riding coordinates:
 C10(H10), C18(H18), C24(H24), C25(H25), C3(H3), C5(H5), C4(H4), C6(H6),
 C21B(H21B), C22B(H22B), C1A(H1A), C1B(H1B), C1C(H1C)
;
_smtbx_masks_special_details
;
A solvent mask was calculated and 216 electrons were 
found in a volume of 520\%A^3^ in 1 void per unit cell. 
This is consistent with the presence of 1.5[CH4O] per Formula Unit 
which account for 216 electrons per unit cell.
;
_smtbx_masks_void_probe_radius 1.2
_smtbx_masks_void_truncation_radius 1.2
_platon_squeeze_void_probe_radius 1.20
_olex2_submission_special_instructions 'No special instructions were received'

loop_
_space_group_symop_id
_space_group_symop_operation_xyz
1 x,y,z
2 -x,y,-z+1/2
3 -x,-y,-z
4 x,-y,z-1/2
5 x+1/2,y+1/2,z
6 -x+1/2,y+1/2,-z+1/2
7 -x+1/2,-y+1/2,-z
8 x+1/2,-y+1/2,z-1/2

loop_
_atom_site_label
_atom_site_type_symbol
_atom_site_fract_x
_atom_site_fract_y
_atom_site_fract_z
_atom_site_U_iso_or_equiv
_atom_site_adp_type
_atom_site_occupancy
_atom_site_refinement_flags_posn
_atom_site_refinement_flags_adp
_atom_site_disorder_group
Co1 Co 0.48004(6) 0.18805(7) 0.12411(8) 0.0405(3) Uani 1.000000 D . .
Br2 Br 0.45186(6) -0.00832(7) 0.64727(7) 0.0666(4) Uani 1.000000 . . 7
Br3 Br 0.42024(7) 0.26222(8) 0.67326(7) 0.0783(4) Uani 1.000000 . . 5
Br1 Br 0.38902(10) -0.15497(8) 0.32459(10) 0.0919(9) Uani 0.693(10) . . 1
Br4 Br 0.25490(8) 0.45266(7) 0.40282(10) 0.0868(7) Uani 0.840(9) . . 3
O4 O 0.3870(3) 0.1343(3) 0.5394(4) 0.0462(15) Uani 1.000000 . . .
C10 C 0.2905(5) 0.2893(5) 0.3877(7) 0.051(2) Uani 1.000000 . . .
H10 H 0.2655(5) 0.2963(5) 0.3304(7) 0.062(3) Uiso 1.000000 R . .
C18 C 0.3549(5) 0.0033(5) 0.3537(6) 0.047(2) Uani 1.000000 . . .
H18 H 0.3348(5) 0.0046(5) 0.2948(6) 0.056(3) Uiso 1.000000 R . .
O1 O 0.4110(3) 0.2120(4) 0.1766(5) 0.0631(19) Uani 1.000000 . . .
O2 O 0.4265(3) 0.1658(4) 0.3068(4) 0.0568(18) Uani 1.000000 . . .
C16 C 0.4169(4) -0.0726(5) 0.4802(6) 0.044(2) Uani 1.000000 . . .
C8 C 0.3214(4) 0.1469(5) 0.3645(6) 0.038(2) Uani 1.000000 . . .
C9 C 0.3217(4) 0.2125(5) 0.4168(6) 0.043(2) Uani 1.000000 . . .
O3 O 0.4459(3) -0.1410(4) 0.5127(4) 0.0570(17) Uani 1.000000 . . .
C7 C 0.2841(4) 0.1527(5) 0.2707(6) 0.039(2) Uani 1.000000 . . .
C15 C 0.4146(5) -0.0032(5) 0.5271(6) 0.045(2) Uani 1.000000 . . .
C24 C 0.5073(13) 0.3952(6) -0.0269(12) 0.059(8) Uani 0.500000 D U -1
H24 H 0.5256(13) 0.4033(6) -0.0706(12) 0.071(9) Uiso 0.500000 R . -1
C25 C 0.5080(9) 0.3183(6) 0.0082(8) 0.045(6) Uani 0.500000 D U -1
H25 H 0.5275(9) 0.2747(6) -0.0113(8) 0.054(7) Uiso 0.500000 R . -1
C2 C 0.3151(4) 0.1702(5) 0.2100(6) 0.041(2) Uani 1.000000 . . .
C19 C 0.3528(4) 0.0725(5) 0.4004(6) 0.040(2) Uani 1.000000 . . .
C1 C 0.3897(5) 0.1835(5) 0.2330(7) 0.042(2) Uani 1.000000 . . .
C26 C 0.3344(5) 0.3486(6) 0.5322(7) 0.054(2) Uani 1.000000 . . .
C11 C 0.2969(5) 0.3512(5) 0.4421(7) 0.052(2) Uani 1.000000 . . .
O5 O 0.3397(4) 0.4074(4) 0.5807(5) 0.075(2) Uani 1.000000 . . .
C13 C 0.3567(4) 0.2062(5) 0.5063(6) 0.042(2) Uani 1.000000 . . .
C17 C 0.3853(5) -0.0663(5) 0.3910(6) 0.049(2) Uani 1.000000 . . .
C14 C 0.3837(4) 0.0681(5) 0.4882(5) 0.038(2) Uani 1.000000 . . .
C3 C 0.2748(6) 0.1758(6) 0.1254(7) 0.060(3) Uani 1.000000 . . .
H3 H 0.2950(6) 0.1881(6) 0.0842(7) 0.072(3) Uiso 1.000000 R . .
C12 C 0.3647(5) 0.2693(6) 0.5608(6) 0.047(2) Uani 1.000000 . . .
C5 C 0.1767(6) 0.1482(8) 0.1608(9) 0.081(4) Uani 1.000000 . . .
H5 H 0.1297(6) 0.1427(8) 0.1448(9) 0.097(4) Uiso 1.000000 R . .
C4 C 0.2062(7) 0.1635(8) 0.1011(8) 0.081(4) Uani 1.000000 . . .
H4 H 0.1800(7) 0.1657(8) 0.0437(8) 0.097(4) Uiso 1.000000 R . .
C6 C 0.2145(5) 0.1408(6) 0.2440(7) 0.062(3) Uani 1.000000 . . .
H6 H 0.1933(5) 0.1275(6) 0.2838(7) 0.075(3) Uiso 1.000000 R . .
N1B N 0.4796(9) 0.3065(6) 0.0721(9) 0.049(5) Uani 0.500000 D U -1
C21B C 0.4491(9) 0.3699(3) 0.1005(11) 0.069(6) Uani 0.500000 D U -1
H21B H 0.4289(9) 0.3611(3) 0.1423(11) 0.082(7) Uiso 0.500000 R . -1
C22B C 0.4488(9) 0.4470(6) 0.0661(12) 0.088(7) Uani 0.500000 D U -1
H22B H 0.4282(9) 0.4902(6) 0.0849(12) 0.105(9) Uiso 0.500000 R . -1
C23B C 0.4790(9) 0.4597(8) 0.0039(11) 0.052(5) Uani 0.500000 D U -1
C1A C 0.5048(12) 0.6090(7) 0.0282(10) 0.047(6) Uani 0.500000 D U -1
H1A H 0.5144(12) 0.5997(7) 0.0862(10) 0.057(7) Uiso 0.500000 R . -1
C1B C 0.5136(9) 0.6865(7) -0.0004(8) 0.035(4) Uani 0.500000 D U -1
H1B H 0.5294(9) 0.7290(7) 0.0380(8) 0.041(5) Uiso 0.500000 R . -1
N1 N 0.4986(9) 0.6990(6) -0.0869(8) 0.042(4) Uani 0.500000 D U -1
C1C C 0.4762(11) 0.6364(7) -0.1443(9) 0.079(7) Uani 0.500000 D U -1
H1C H 0.4669(11) 0.6461(7) -0.2023(9) 0.095(8) Uiso 0.500000 R . -1
C1D C 0.4673(10) 0.5588(6) -0.1160(9) 0.081(7) Uani 0.500000 D U -1
C1E C 0.4816(10) 0.5454(8) -0.0292(9) 0.052(4) Uani 0.500000 D U -1
Cl1 Cl 0.38902(10) -0.15497(8) 0.32459(10) 0.0919(9) Uani 0.307(10) . . 2
Cl4 Cl 0.25490(8) 0.45266(7) 0.40282(10) 0.0868(7) Uani 0.160(9) . . 4
N2 N 0.4412(18) 0.5036(18) -0.195(2) 0.056(7) Uani 0.250000 . U -1
H2a H 0.466(9) 0.460(8) -0.184(8) 0.067(9) Uiso 0.250000 GR . -1
H2b H 0.399(4) 0.491(14) -0.203(11) 0.067(9) Uiso 0.250000 GR . -1

loop_
_atom_site_aniso_label
_atom_site_aniso_U_11
_atom_site_aniso_U_22
_atom_site_aniso_U_33
_atom_site_aniso_U_12
_atom_site_aniso_U_13
_atom_site_aniso_U_23
Co1 0.0463(7) 0.0355(6) 0.0401(7) -0.0050(5) 0.0145(6) 0.0033(5)
Br2 0.0891(8) 0.0571(7) 0.0413(6) 0.0174(6) 0.0040(5) 0.0036(5)
Br3 0.0998(10) 0.0764(8) 0.0483(7) 0.0213(7) 0.0094(6) -0.0121(6)
Br1 0.1529(18) 0.0466(9) 0.0578(11) 0.0338(9) 0.0083(10) -0.0159(6)
Br4 0.1245(14) 0.0410(8) 0.0846(12) 0.0263(7) 0.0197(9) 0.0035(6)
O4 0.064(4) 0.036(3) 0.035(3) 0.005(3) 0.012(3) 0.000(3)
C10 0.066(7) 0.035(5) 0.058(7) 0.006(5) 0.027(5) 0.003(4)
C18 0.062(6) 0.039(5) 0.038(5) 0.004(4) 0.014(5) -0.000(4)
O1 0.066(5) 0.058(4) 0.077(5) 0.014(3) 0.039(4) 0.021(4)
O2 0.040(4) 0.069(5) 0.058(5) -0.005(3) 0.011(3) 0.018(4)
C16 0.047(5) 0.039(5) 0.047(6) 0.004(4) 0.016(5) 0.002(4)
C8 0.037(5) 0.035(5) 0.044(5) -0.000(4) 0.014(4) 0.001(4)
C9 0.043(5) 0.044(5) 0.045(6) 0.004(4) 0.017(4) 0.002(4)
O3 0.074(5) 0.043(4) 0.052(4) 0.018(3) 0.018(3) 0.005(3)
C7 0.041(5) 0.024(4) 0.054(6) 0.006(4) 0.019(4) 0.001(4)
C15 0.050(5) 0.045(5) 0.040(5) -0.000(4) 0.014(4) 0.003(4)
C24 0.064(16) 0.044(5) 0.080(11) -0.005(4) 0.037(7) 0.006(3)
C25 0.031(12) 0.044(5) 0.057(11) -0.012(4) 0.012(6) 0.000(3)
C2 0.047(5) 0.033(5) 0.037(5) -0.001(4) 0.007(4) 0.006(4)
C19 0.041(5) 0.037(5) 0.041(5) -0.001(4) 0.010(4) 0.002(4)
C1 0.052(6) 0.021(4) 0.062(7) 0.006(4) 0.031(5) 0.002(4)
C26 0.058(6) 0.045(6) 0.061(7) -0.005(5) 0.024(5) -0.005(5)
C11 0.065(6) 0.035(5) 0.060(7) 0.005(5) 0.028(5) 0.003(4)
O5 0.104(6) 0.045(4) 0.074(5) 0.007(4) 0.028(5) -0.020(4)
C13 0.046(5) 0.041(5) 0.041(5) 0.000(4) 0.017(4) 0.006(4)
C17 0.067(6) 0.038(5) 0.039(5) 0.007(5) 0.013(5) -0.009(4)
C14 0.034(5) 0.036(5) 0.041(5) 0.002(4) 0.008(4) 0.001(4)
C3 0.071(8) 0.061(7) 0.049(7) 0.008(6) 0.021(6) 0.007(5)
C12 0.045(5) 0.051(6) 0.048(6) 0.001(4) 0.019(5) -0.012(5)
C5 0.039(6) 0.110(10) 0.074(9) 0.003(6) -0.009(6) -0.015(8)
C4 0.069(8) 0.096(10) 0.053(8) 0.016(7) -0.015(6) -0.005(6)
C6 0.045(6) 0.063(7) 0.071(8) -0.006(5) 0.010(6) -0.004(6)
N1B 0.048(11) 0.038(6) 0.065(11) -0.013(4) 0.023(6) -0.001(4)
C21B 0.095(13) 0.038(6) 0.094(10) -0.002(5) 0.060(7) 0.010(4)
C22B 0.135(15) 0.041(6) 0.123(12) 0.008(4) 0.092(8) 0.018(4)
C23B 0.052(11) 0.041(4) 0.067(8) -0.008(3) 0.026(5) 0.007(3)
C1A 0.049(13) 0.038(5) 0.057(7) -0.008(4) 0.021(5) 0.009(3)
C1B 0.023(10) 0.037(5) 0.045(7) -0.005(4) 0.012(5) 0.007(3)
N1 0.050(10) 0.029(5) 0.046(7) -0.006(4) 0.015(5) 0.007(3)
C1C 0.141(19) 0.039(6) 0.052(7) -0.030(5) 0.025(5) 0.001(3)
C1D 0.140(19) 0.037(5) 0.064(6) -0.027(5) 0.030(4) 0.004(3)
C1E 0.057(12) 0.040(4) 0.062(6) -0.011(3) 0.022(5) 0.006(3)
Cl1 0.1529(18) 0.0466(9) 0.0578(11) 0.0338(9) 0.0083(10) -0.0159(6)
Cl4 0.1245(14) 0.0410(8) 0.0846(12) 0.0263(7) 0.0197(9) 0.0035(6)
N2 0.063(18) 0.039(11) 0.074(10) -0.021(8) 0.034(7) -0.001(5)

loop_
_atom_type_symbol
_atom_type_scat_dispersion_real
_atom_type_scat_dispersion_imag
_atom_type_scat_Cromer_Mann_a1
_atom_type_scat_Cromer_Mann_a2
_atom_type_scat_Cromer_Mann_a3
_atom_type_scat_Cromer_Mann_a4
_atom_type_scat_Cromer_Mann_b1
_atom_type_scat_Cromer_Mann_b2
_atom_type_scat_Cromer_Mann_b3
_atom_type_scat_Cromer_Mann_b4
_atom_type_scat_Cromer_Mann_c
_atom_type_scat_source
_atom_type_scat_dispersion_source
Br -0.28346 2.55990 17.17890 5.23580 5.63770 3.98510 2.17230 16.57960 0.26090 41.43280 2.95570 'International Tables Volume C Table 6.1.1.4 (pp. 500-502)' 'Henke, Gullikson and Davis, At. Data and Nucl. Data Tables, 1993, 54, 2'
C 0.00347 0.00161 2.31000 1.02000 1.58860 0.86500 20.84390 10.20750 0.56870 51.65120 0.21560 'International Tables Volume C Table 6.1.1.4 (pp. 500-502)' 'Henke, Gullikson and Davis, At. Data and Nucl. Data Tables, 1993, 54, 2'
Cl 0.14873 0.16029 11.46040 7.19640 6.25560 1.64550 0.01040 1.16620 18.51940 47.77840 -9.55740 'International Tables Volume C Table 6.1.1.4 (pp. 500-502)' 'Henke, Gullikson and Davis, At. Data and Nucl. Data Tables, 1993, 54, 2'
Co 0.35655 0.96576 12.28410 7.34090 4.00340 2.34880 4.27910 0.27840 13.53590 71.16920 1.01180 'International Tables Volume C Table 6.1.1.4 (pp. 500-502)' 'Henke, Gullikson and Davis, At. Data and Nucl. Data Tables, 1993, 54, 2'
H 0.00000 0.00000 0.49300 0.32291 0.14019 0.04081 10.51090 26.12570 3.14236 57.79970 0.00304 'International Tables Volume C Table 6.1.1.4 (pp. 500-502)' 'Henke, Gullikson and Davis, At. Data and Nucl. Data Tables, 1993, 54, 2'
N 0.00653 0.00323 12.21260 3.13220 2.01250 1.16630 0.00570 9.89330 28.99750 0.58260 -11.52900 'International Tables Volume C Table 6.1.1.4 (pp. 500-502)' 'Henke, Gullikson and Davis, At. Data and Nucl. Data Tables, 1993, 54, 2'
O 0.01158 0.00611 3.04850 2.28680 1.54630 0.86700 13.27710 5.70110 0.32390 32.90890 0.25080 'International Tables Volume C Table 6.1.1.4 (pp. 500-502)' 'Henke, Gullikson and Davis, At. Data and Nucl. Data Tables, 1993, 54, 2'

loop_
_geom_angle_atom_site_label_1
_geom_angle_atom_site_label_2
_geom_angle_atom_site_label_3
_geom_angle
_geom_angle_site_symmetry_1
_geom_angle_site_symmetry_3
_geom_angle_publ_flag
O2 Co1 O1 121.0(3) 2_655 . y
O3 Co1 O1 114.6(3) 4 . y
O3 Co1 O2 118.7(3) 4 2_655 y
N1B Co1 O1 95.1(4) . . y
N1B Co1 O2 106.5(5) . 2_655 y
N1B Co1 O3 91.5(4) . 4 y
N1 Co1 O1 102.4(5) 3_665 . y
N1 Co1 O2 94.4(6) 3_665 2_655 y
N1 Co1 O3 97.1(4) 3_665 4 y
N1 Co1 N1B 12.2(8) 3_665 . y
C14 O4 C13 120.9(7) . . ?
C9 C10 H10 119.7(6) . . ?
C11 C10 H10 119.7(6) . . ?
C11 C10 C9 120.6(10) . . ?
C19 C18 H18 118.9(5) . . ?
C17 C18 H18 118.9(6) . . ?
C17 C18 C19 122.2(9) . . ?
C1 O1 Co1 138.7(6) . . ?
C1 O2 Co1 135.4(6) . 2_655 ?
C15 C16 O3 124.6(9) . . ?
C17 C16 O3 119.4(8) . . ?
C17 C16 C15 115.9(8) . . ?
C7 C8 C9 119.8(8) . . ?
C19 C8 C9 120.0(8) . . ?
C19 C8 C7 120.1(8) . . ?
C8 C9 C10 124.5(9) . . ?
C13 C9 C10 115.9(8) . . ?
C13 C9 C8 119.6(8) . . ?
C16 O3 Co1 136.4(6) . 4_556 ?
C2 C7 C8 124.1(8) . . ?
C6 C7 C8 117.3(8) . . ?
C6 C7 C2 118.6(9) . . ?
C16 C15 Br2 118.5(7) . . ?
C14 C15 Br2 119.7(7) . . ?
C14 C15 C16 121.7(8) . . ?
C25 C24 H24 120.3(8) . . ?
C23B C24 H24 120.3(6) . . ?
C23B C24 C25 119.3(12) . . ?
H25 C25 C24 120.0(8) . . ?
N1B C25 C24 119.9(11) . . ?
N1B C25 H25 120.0(6) . . ?
C1 C2 C7 122.2(8) . . ?
C3 C2 C7 118.5(9) . . ?
C3 C2 C1 119.3(9) . . ?
C8 C19 C18 124.4(9) . . ?
C14 C19 C18 117.1(8) . . ?
C14 C19 C8 118.4(8) . . ?
O2 C1 O1 124.7(9) . . ?
C2 C1 O1 117.0(9) . . ?
C2 C1 O2 118.3(8) . . ?
O5 C26 C11 123.6(9) . . ?
C12 C26 C11 113.2(8) . . ?
C12 C26 O5 123.2(10) . . ?
C10 C11 Br4 120.2(8) . . ?
C26 C11 Br4 114.5(7) . . ?
C26 C11 C10 125.3(9) . . ?
Cl4 C11 Br4 0.0 . . ?
Cl4 C11 C10 120.2(8) . . ?
Cl4 C11 C26 114.5(7) . . ?
C9 C13 O4 119.5(8) . . ?
C12 C13 O4 117.0(8) . . ?
C12 C13 C9 123.5(8) . . ?
C18 C17 Br1 119.8(7) . . ?
C16 C17 Br1 118.2(7) . . ?
C16 C17 C18 121.9(8) . . ?
Cl1 C17 Br1 0.0 . . ?
Cl1 C17 C18 119.8(7) . . ?
Cl1 C17 C16 118.2(7) . . ?
C15 C14 O4 117.4(8) . . ?
C19 C14 O4 121.5(7) . . ?
C19 C14 C15 121.1(8) . . ?
H3 C3 C2 119.3(6) . . ?
C4 C3 C2 121.4(10) . . ?
C4 C3 H3 119.3(7) . . ?
C26 C12 Br3 116.5(7) . . ?
C13 C12 Br3 121.9(7) . . ?
C13 C12 C26 121.5(9) . . ?
C4 C5 H5 119.5(7) . . ?
C6 C5 H5 119.5(7) . . ?
C6 C5 C4 121.0(11) . . ?
C5 C4 C3 119.3(11) . . ?
H4 C4 C3 120.3(7) . . ?
H4 C4 C5 120.3(7) . . ?
C5 C6 C7 121.1(11) . . ?
H6 C6 C7 119.5(6) . . ?
H6 C6 C5 119.5(7) . . ?
C25 N1B Co1 119.5(6) . . ?
C21B N1B Co1 119.7(6) . . ?
C21B N1B C25 120.8(10) . . ?
H21B C21B N1B 120.3(6) . . ?
C22B C21B N1B 119.5(11) . . ?
C22B C21B H21B 120.3(7) . . ?
H22B C22B C21B 120.0(7) . . ?
C23B C22B C21B 119.9(11) . . ?
C23B C22B H22B 120.0(6) . . ?
C22B C23B C24 120.4(11) . . ?
C1E C23B C24 120.5(10) . . ?
C1E C23B C22B 119.1(11) . . ?
C1B C1A H1A 119.7(8) . . ?
C1E C1A H1A 119.7(6) . . ?
C1E C1A C1B 120.6(11) . . ?
H1B C1B C1A 120.7(8) . . ?
N1 C1B C1A 118.6(10) . . ?
N1 C1B H1B 120.7(6) . . ?
C1B N1 Co1 116.7(8) . 3_665 ?
C1C N1 Co1 121.7(8) . 3_665 ?
C1C N1 C1B 121.4(10) . . ?
H1C C1C N1 119.9(6) . . ?
C1D C1C N1 120.2(11) . . ?
C1D C1C H1C 119.9(7) . . ?
C1E C1D C1C 119.2(11) . . ?
N2 C1D C1C 107.4(14) . . ?
N2 C1D C1E 133.4(14) . . ?
C1A C1E C23B 119.7(11) . . ?
C1D C1E C23B 120.0(11) . . ?
C1D C1E C1A 120.0(11) . . ?
H2a N2 C1D 106.4 . . ?
H2b N2 C1D 108.9 . . ?
H2b N2 H2a 109.5 . . ?

loop_
_geom_bond_atom_site_label_1
_geom_bond_atom_site_label_2
_geom_bond_distance
_geom_bond_site_symmetry_2
_geom_bond_publ_flag
Co1 O1 1.942(7) . y
Co1 O2 1.941(6) 2_655 y
Co1 O3 1.913(7) 4 y
Co1 N1B 2.125(10) . y
Co1 N1 2.047(10) 3_665 y
Br2 C15 1.891(9) . ?
Br3 C12 1.851(10) . ?
Br1 C17 1.840(9) . ?
Br4 C11 1.894(9) . ?
O4 C13 1.365(10) . ?
O4 C14 1.367(10) . ?
C10 H10 0.9300 . ?
C10 C9 1.428(12) . ?
C10 C11 1.336(13) . ?
C18 H18 0.9300 . ?
C18 C19 1.382(12) . ?
C18 C17 1.353(12) . ?
O1 C1 1.245(10) . ?
O2 C1 1.249(11) . ?
C16 O3 1.305(10) . ?
C16 C15 1.388(12) . ?
C16 C17 1.413(12) . ?
C8 C9 1.380(12) . ?
C8 C7 1.499(12) . ?
C8 C19 1.420(12) . ?
C9 C13 1.428(12) . ?
C7 C2 1.388(12) . ?
C7 C6 1.382(12) . ?
C15 C14 1.389(12) . ?
C24 H24 0.9300 . ?
C24 C25 1.388(8) . ?
C24 C23B 1.385(9) . ?
C25 H25 0.9300 . ?
C25 N1B 1.380(8) . ?
C2 C1 1.486(12) . ?
C2 C3 1.384(13) . ?
C19 C14 1.389(12) . ?
C26 C11 1.444(14) . ?
C26 O5 1.237(11) . ?
C26 C12 1.457(13) . ?
C11 Cl4 1.894(9) . ?
C13 C12 1.347(12) . ?
C17 Cl1 1.840(9) . ?
C3 H3 0.9300 . ?
C3 C4 1.365(16) . ?
C5 H5 0.9300 . ?
C5 C4 1.345(17) . ?
C5 C6 1.352(15) . ?
C4 H4 0.9300 . ?
C6 H6 0.9300 . ?
N1B C21B 1.377(8) . ?
C21B H21B 0.9300 . ?
C21B C22B 1.386(8) . ?
C22B H22B 0.9300 . ?
C22B C23B 1.385(9) . ?
C23B C1E 1.516(15) . ?
C1A H1A 0.9300 . ?
C1A C1B 1.389(8) . ?
C1A C1E 1.388(9) . ?
C1B H1B 0.9300 . ?
C1B N1 1.380(9) . ?
N1 C1C 1.374(9) . ?
C1C H1C 0.9300 . ?
C1C C1D 1.390(9) . ?
C1D C1E 1.389(9) . ?
C1D N2 1.54(3) . ?
N2 H2a 0.8600 . ?
N2 H2b 0.8600 . ?

loop_
_geom_torsion_atom_site_label_1
_geom_torsion_atom_site_label_2
_geom_torsion_atom_site_label_3
_geom_torsion_atom_site_label_4
_geom_torsion
_geom_torsion_site_symmetry_1
_geom_torsion_site_symmetry_2
_geom_torsion_site_symmetry_3
_geom_torsion_site_symmetry_4
_geom_torsion_publ_flag
Co1 O1 C1 O2 50.9(11) . . . . ?
Co1 O1 C1 C2 -129.3(10) . . . . ?
Co1 O2 C1 O1 13.6(10) 2_655 . . . ?
Co1 O2 C1 C2 -166.2(8) 2_655 . . . ?
Co1 O3 C16 C15 13.9(10) 4_556 . . . ?
Co1 O3 C16 C17 -166.5(9) 4_556 . . . ?
Co1 N1B C25 C24 179.3(11) . . . . ?
Co1 N1B C21B C22B -179.8(10) . . . . ?
Co1 N1 C1B C1A -175.2(10) 3_665 . . . ?
Co1 N1 C1C C1D 174.9(10) 3_665 . . . ?
Br2 C15 C16 O3 -3.4(8) . . . . ?
Br2 C15 C16 C17 177.0(7) . . . . ?
Br2 C15 C14 O4 5.5(8) . . . . ?
Br2 C15 C14 C19 -176.6(6) . . . . ?
Br3 C12 C26 C11 174.7(7) . . . . ?
Br3 C12 C26 O5 -6.1(8) . . . . ?
Br3 C12 C13 O4 5.3(8) . . . . ?
Br3 C12 C13 C9 -171.5(7) . . . . ?
Br1 C17 C18 C19 -177.7(7) . . . . ?
Br1 C17 C16 O3 -1.7(9) . . . . ?
Br1 C17 C16 C15 177.9(7) . . . . ?
Br4 C11 C10 C9 -179.7(7) . . . . ?
Br4 C11 C26 O5 -0.6(9) . . . . ?
Br4 C11 C26 C12 178.6(7) . . . . ?
O4 C13 C9 C10 178.9(8) . . . . ?
O4 C13 C9 C8 -2.7(9) . . . . ?
O4 C13 C12 C26 -179.8(8) . . . . ?
O4 C14 C15 C16 -176.9(8) . . . . ?
O4 C14 C19 C18 177.0(8) . . . . ?
O4 C14 C19 C8 -2.9(9) . . . . ?
C10 C9 C8 C7 -2.4(11) . . . . ?
C10 C9 C8 C19 -178.6(9) . . . . ?
C10 C9 C13 C12 -4.4(10) . . . . ?
C10 C11 C26 O5 179.5(10) . . . . ?
C10 C11 C26 C12 -1.3(11) . . . . ?
C18 C19 C8 C9 179.7(9) . . . . ?
C18 C19 C8 C7 3.5(11) . . . . ?
C18 C19 C14 C15 -0.8(10) . . . . ?
C18 C17 C16 O3 -179.5(9) . . . . ?
C18 C17 C16 C15 0.1(11) . . . . ?
O1 C1 C2 C7 -168.4(7) . . . . ?
O1 C1 C2 C3 11.3(10) . . . . ?
O2 C1 C2 C7 11.5(9) . . . . ?
O2 C1 C2 C3 -168.8(8) . . . . ?
C16 C15 C14 C19 1.0(11) . . . . ?
C8 C9 C13 C12 174.0(8) . . . . ?
C8 C7 C2 C1 1.2(9) . . . . ?
C8 C7 C2 C3 -178.5(9) . . . . ?
C8 C7 C6 C5 177.3(10) . . . . ?
C8 C19 C14 C15 179.3(8) . . . . ?
C9 C13 C12 C26 3.4(11) . . . . ?
C7 C2 C3 C4 -0.8(11) . . . . ?
C7 C6 C5 C4 3.3(13) . . . . ?
C24 C25 N1B C21B 1(2) . . . . ?
C24 C23B C22B C21B 3(3) . . . . ?
C24 C23B C1E C1A -130(2) . . . . ?
C24 C23B C1E C1D 44(2) . . . . ?
C25 N1B C21B C22B -1.9(19) . . . . ?
C2 C3 C4 C5 2.1(13) . . . . ?
C3 C4 C5 C6 -3.4(14) . . . . ?
N1B C21B C22B C23B -0(2) . . . . ?
C21B C22B C23B C1E -176.5(13) . . . . ?
C22B C23B C1E C1A 49(2) . . . . ?
C22B C23B C1E C1D -137.1(18) . . . . ?
C23B C1E C1A C1B 174.0(18) . . . . ?
C23B C1E C1D C1C -174.0(13) . . . . ?
C23B C1E C1D N2 7(3) . . . . ?
C1A C1B N1 C1C -1(2) . . . . ?
C1A C1E C1D C1C -0(2) . . . . ?
C1A C1E C1D N2 -180(2) . . . . ?
C1B N1 C1C C1D 0.9(18) . . . . ?
N1 C1C C1D C1E -0(2) . . . . ?
N1 C1C C1D N2 179.3(18) . . . . ?

loop_
_restr_distance_atom_site_label_1
_restr_distance_atom_site_label_2
_restr_distance_site_symmetry_2
_restr_distance_target
_restr_distance_target_weight_param
_restr_distance_diff
C24 C25 1 1.3900 0.0100 0.0022
C25 N1B 1 1.3900 0.0100 0.0097
N1B C21B 1 1.3900 0.0100 0.0131
C21B C22B 1 1.3900 0.0100 0.0036
C22B C23B 1 1.3900 0.0100 0.0050
C23B C24 1 1.3900 0.0100 0.0048
C1A C1B 1 1.3900 0.0100 0.0012
C1B N1 1 1.3900 0.0100 0.0104
N1 C1C 1 1.3900 0.0100 0.0156
C1C C1D 1 1.3900 0.0100 0.0000
C1D C1E 1 1.3900 0.0100 0.0011
C1E C1A 1 1.3900 0.0100 0.0020

loop_
_restr_equal_distance_atom_site_label_1
_restr_equal_distance_atom_site_label_2
_restr_equal_distance_site_symmetry_2
_restr_equal_distance_class_id
Co1 N1B 1 5
Co1 C21B 1 1
Co1 N1 3_665 5
C24 N1B 1 3
C24 C1D 1 2
C25 Co1 1 1
C25 C21B 1 3
N1B C22B 1 3
C21B C23B 1 3
C22B C24 1 3
C22B C1A 1 2
C23B C25 1 3
C1A N1 1 4
C1B C1C 1 4
N1 C1D 1 4
C1C C1E 1 4
C1D C1A 1 4
C1E C1B 1 4

loop_
_restr_equal_distance_class_class_id
_restr_equal_distance_class_target_weight_param
_restr_equal_distance_class_average
_restr_equal_distance_class_esd
_restr_equal_distance_class_diff_max
1 0.0010 3.0505 0.0001 0.0001
2 0.0010 3.0472 0.0001 0.0001
3 0.0200 2.3963 0.0053 0.0095
4 0.0200 2.3987 0.0097 0.0177
5 0.0100 2.0859 0.0388 0.0388

loop_
_smtbx_masks_void_nr
_smtbx_masks_void_average_x
_smtbx_masks_void_average_y
_smtbx_masks_void_average_z
_smtbx_masks_void_volume
_smtbx_masks_void_count_electrons
_smtbx_masks_void_content
1 0.214 0.101 0.855 64.7 27.2 '1.5 MeOH'
2 0.214 0.899 0.355 64.7 27.1 '1.5 MeOH'
3 0.286 0.399 0.145 64.7 27.4 '1.5 MeOH'
4 0.286 0.601 0.645 64.7 27.5 '1.5 MeOH'
5 0.714 0.399 0.355 64.7 27.1 '1.5 MeOH'
6 0.714 0.601 0.855 64.7 27.2 '1.5 MeOH'
7 0.786 0.101 0.645 64.7 27.5 '1.5 MeOH'
8 0.786 0.899 0.145 64.7 27.4 '1.5 MeOH'

loop_
_restr_chirality_atom_site_label_1
_restr_chirality_atom_site_label_2
_restr_chirality_atom_site_label_3
_restr_chirality_atom_site_label_4
_restr_chirality_site_symmetry_1
_restr_chirality_site_symmetry_2
_restr_chirality_site_symmetry_3
_restr_chirality_site_symmetry_4
_restr_chirality_volume_target
_restr_chirality_weight_param
_restr_chirality_diff
C21B C22B C25 N1B 1 1 1 1 0.0000 0.1000 0.0668
C22B C25 N1B C24 1 1 1 1 0.0000 0.1000 0.0311
C23B C21B C22B C25 1 1 1 1 0.0000 0.1000 -0.0711
C1C C1D C1B N1 1 1 1 1 0.0000 0.1000 -0.0299
C1D C1B N1 C1A 1 1 1 1 0.0000 0.1000 -0.0339
C1E C1C C1D C1B 1 1 1 1 0.0000 0.1000 0.0110

loop_
_restr_rigu_atom_site_label_1
_restr_rigu_atom_site_label_2
_restr_rigu_target_weight_param
_restr_rigu_u13_diff
_restr_rigu_u23_diff
_restr_rigu_u33_diff
C24 C25 0.004000 -0.000269 0.001856 -0.001157
C24 C25 0.004000 -0.000269 0.001856 -0.001157
C24 N1B 0.004000 0.000135 -0.000750 0.001136
C24 N1B 0.004000 0.000135 -0.000750 0.001136
C24 C22B 0.004000 0.000570 0.002153 -0.000291
C24 C22B 0.004000 0.000570 0.002153 -0.000291
C24 C23B 0.004000 0.000513 0.001482 -0.000119
C24 C23B 0.004000 0.000513 0.001482 -0.000119
C24 C1E 0.004000 0.005921 0.001218 0.002120
C24 C1E 0.004000 0.005921 0.001218 0.002120
C25 N1B 0.004000 0.001095 0.000778 -0.001996
C25 N1B 0.004000 0.001095 0.000778 -0.001996
C25 C21B 0.004000 0.001024 0.004442 -0.001366
C25 C21B 0.004000 0.001024 0.004442 -0.001366
C25 C23B 0.004000 0.003107 0.003292 0.003113
C25 C23B 0.004000 0.003107 0.003292 0.003113
N1B C21B 0.004000 -0.000074 0.001385 0.000175
N1B C21B 0.004000 -0.000074 0.001385 0.000175
N1B C22B 0.004000 0.001753 0.002609 0.001386
N1B C22B 0.004000 0.001753 0.002609 0.001386
C21B C22B 0.004000 -0.000113 -0.000128 -0.000382
C21B C22B 0.004000 -0.000113 -0.000128 -0.000382
C21B C23B 0.004000 -0.000468 0.002707 0.000179
C21B C23B 0.004000 -0.000468 0.002707 0.000179
C22B C23B 0.004000 -0.000669 0.000196 0.001819
C22B C23B 0.004000 -0.000669 0.000196 0.001819
C22B C1E 0.004000 -0.001033 0.002347 0.001681
C22B C1E 0.004000 -0.001033 0.002347 0.001681
C23B C1A 0.004000 0.001262 0.000973 0.003121
C23B C1A 0.004000 0.001262 0.000973 0.003121
C23B C1D 0.004000 -0.000110 -0.002150 0.003457
C23B C1D 0.004000 -0.000110 -0.002150 0.003457
C23B C1E 0.004000 0.000732 -0.000315 0.001360
C23B C1E 0.004000 0.000732 -0.000315 0.001360
C1A C1B 0.004000 0.000997 0.000900 0.000197
C1A C1B 0.004000 0.000997 0.000900 0.000197
C1A N1 0.004000 -0.004051 0.005186 0.006514
C1A N1 0.004000 -0.004051 0.005186 0.006514
C1A C1D 0.004000 0.004439 0.004588 -0.002438
C1A C1D 0.004000 0.004439 0.004588 -0.002438
C1A C1E 0.004000 0.000342 0.000848 0.000539
C1A C1E 0.004000 0.000342 0.000848 0.000539
C1B N1 0.004000 -0.001232 -0.000321 -0.000177
C1B N1 0.004000 -0.001232 -0.000321 -0.000177
C1B C1C 0.004000 0.006540 0.002930 -0.001971
C1B C1C 0.004000 0.006540 0.002930 -0.001971
C1B C1E 0.004000 0.002809 0.001875 -0.002599
C1B C1E 0.004000 0.002809 0.001875 -0.002599
N1 C1C 0.004000 -0.000220 0.000188 -0.000377
N1 C1C 0.004000 -0.000220 0.000188 -0.000377
N1 C1D 0.004000 0.000264 0.001860 -0.002953
N1 C1D 0.004000 0.000264 0.001860 -0.002953
C1C C1D 0.004000 0.001352 -0.001170 0.001655
C1C C1D 0.004000 0.001352 -0.001170 0.001655
C1C C1E 0.004000 -0.001295 -0.004693 -0.004344
C1C C1E 0.004000 -0.001295 -0.004693 -0.004344
C1C N2 0.004000 -0.006121 0.007766 -0.001831
C1D C1E 0.004000 -0.001364 0.000072 0.001458
C1D C1E 0.004000 -0.001364 0.000072 0.001458
C1D N2 0.004000 0.002186 0.004835 -0.003099
C1E N2 0.004000 0.010151 0.002416 -0.008136
